data_7016789
loop_
_publ_author_name
'Motoyama, Keiko'
'Li, Huifang'
'Koike, Takashi'
'Hatakeyama, Makoto'
'Yokojima, Satoshi'
'Nakamura, Shinichiro'
'Akita, Munetaka'

_publ_section_title
;
 Photo- and electro-chromic organometallics with dithienylethene (DTE)
 linker, L(2)CpM-DTE-MCpL(2): Dually stimuli-responsive molecular
 switch.
;
_journal_issue 40
_journal_name_full 'Dalton transactions (Cambridge, England : 2003)'
_journal_page_first 10643
_journal_page_last 10657
_journal_paper_doi 10.1039/c1dt10727e
_journal_volume 40
_journal_year 2011
_chemical_formula_moiety 'C30 H20 Cl2 F6 Fe2 O4 S2 '
_chemical_formula_sum 'C30 H20 Cl2 F6 Fe2 O4 S2'
_chemical_formula_weight 805.20
_space_group_IT_number 60
_symmetry_cell_setting orthorhombic
_symmetry_Int_Tables_number 60
_symmetry_space_group_name_Hall '-P 2n 2ab'
_symmetry_space_group_name_H-M 'P b c n'
_audit_creation_date 'Tue Oct 31 22:12:38 2006'
_audit_creation_method 'by teXsan'
_cell_angle_alpha 90
_cell_angle_beta 90
_cell_angle_gamma 90
_cell_formula_units_Z 4
_cell_length_a 20.64(1)
_cell_length_b 13.514(8)
_cell_length_c 11.361(7)
_cell_measurement_reflns_used 15016
_cell_measurement_temperature 213
_cell_measurement_theta_max 27.5
_cell_measurement_theta_min 3.1
_cell_volume 3169(3)
_computing_cell_refinement PROCESS-AUTO
_computing_data_collection PROCESS-AUTO
_computing_data_reduction 'teXsan Ver. 1.11'
_computing_publication_material 'teXsan Ver. 1.11'
_computing_structure_refinement SHELXL97
_computing_structure_solution DirectMethod
_diffrn_ambient_temperature 213
_diffrn_detector_area_resol_mean 10.00
_diffrn_measurement_device_type 'Rigaku RAXIS-IV Imaging Plate'
_diffrn_measurement_method \w
_diffrn_radiation_type 'Mo K\a'
_diffrn_radiation_wavelength 0.7107
_diffrn_reflns_av_R_equivalents 0.040
_diffrn_reflns_limit_h_max 26
_diffrn_reflns_limit_h_min -26
_diffrn_reflns_limit_k_max 17
_diffrn_reflns_limit_k_min -17
_diffrn_reflns_limit_l_max 13
_diffrn_reflns_limit_l_min -14
_diffrn_reflns_number 25803
_diffrn_reflns_theta_max 27.49
_exptl_absorpt_coefficient_mu 1.286
_exptl_absorpt_correction_T_max 0.879
_exptl_absorpt_correction_T_min 0.655
_exptl_absorpt_correction_type multi-scan
_exptl_absorpt_process_details '(Higashi, 1995)'
_exptl_crystal_colour unknown
_exptl_crystal_density_diffrn 1.687
_exptl_crystal_density_method 'not measured'
_exptl_crystal_description unknown
_exptl_crystal_size_max 0.100
_exptl_crystal_size_mid 0.100
_exptl_crystal_size_min 0.100
_refine_diff_density_max 1.13
_refine_diff_density_min -1.21
_refine_ls_extinction_coef 0.0000
_refine_ls_extinction_expression Fc^*^=kFc[1+0.001xFc^2^\l^3^/sin(2\q)]^-1/4^
_refine_ls_extinction_method SHELXL
_refine_ls_goodness_of_fit_ref 1.924
_refine_ls_hydrogen_treatment noref
_refine_ls_number_parameters 233
_refine_ls_number_reflns 3219
_refine_ls_R_factor_gt 0.0580
_refine_ls_shift/su_max 0.0010
_refine_ls_structure_factor_coef Fsqd
_refine_ls_weighting_details 'w = 1/[\s^2^(Fo^2^) + (0.1000P)^2^+0.0000P] where P=(Fo^2^+2Fc^2^)/3'
_refine_ls_weighting_scheme calc
_refine_ls_wR_factor_ref 0.2261
_reflns_number_gt 3219
_reflns_number_total 3624
_reflns_threshold_expression >2.0sigma(I)
_cod_data_source_file c1dt10727e.txt
_cod_data_source_block 1021_FeCp(CO)2_open
_cod_original_formula_sum 'C30 H20 Cl2 F6 Fe2 O4 S2 '
_cod_database_code 7016789

loop_
_symmetry_equiv_pos_as_xyz
x,y,z
1/2-x,1/2-y,1/2+z
1/2+x,1/2-y,-z
-x,y,1/2-z
-x,-y,-z
1/2+x,1/2+y,1/2-z
1/2-x,1/2+y,z
x,-y,1/2+z

loop_
_atom_site_label
_atom_site_type_symbol
_atom_site_fract_x
_atom_site_fract_y
_atom_site_fract_z
_atom_site_U_iso_or_equiv
_atom_site_adp_type
_atom_site_occupancy
_atom_site_calc_flag
_atom_site_refinement_flags
Fe(1) Fe 0.27217(2) 0.18734(4) -0.00139(3) 0.0353(2) Uani 1.00 d .
Cl(1) Cl 0.4935(3) 0.0461(6) 0.1230(6) 0.17331(2) Uiso 0.59 d P
Cl(2) Cl 0.4673(4) 0.1107(8) 0.1369(7) 0.17331(2) Uiso 0.41 d P
S(1) S 0.35500(4) 0.16572(6) -0.24162(7) 0.0437(3) Uani 1.00 d .
F(1) F 0.4468(3) 0.5171(5) -0.0763(5) 0.047(1) Uani 0.50 d P
F(1A) F 0.4192(5) 0.5283(6) -0.123(1) 0.120(5) Uani 0.50 d P
F(2) F 0.3843(2) 0.5215(4) -0.2260(6) 0.052(1) Uani 0.50 d P
F(2A) F 0.4017(3) 0.5245(5) -0.305(1) 0.119(3) Uani 0.50 d P
F(3) F 0.5072(3) 0.6537(4) -0.1919(8) 0.081(2) Uani 0.50 d P
F(4) F 0.4704(3) 0.6067(6) -0.3543(6) 0.078(2) Uani 0.50 d P
O(31) O 0.1814(2) 0.3107(3) -0.1293(3) 0.0687(8) Uani 1.00 d .
O(32) O 0.3046(2) 0.3473(2) 0.1597(3) 0.0678(8) Uani 1.00 d .
C(1) C 0.4691(1) 0.4008(2) -0.2300(3) 0.0344(6) Uani 1.00 d .
C(2) C 0.4466(2) 0.5031(3) -0.2051(5) 0.0575(10) Uani 1.00 d .
C(3) C 0.5000 0.5713(4) -0.2500 0.054(1) Uani 1.00 d S
C(11) C 0.4154(1) 0.2441(2) -0.2915(3) 0.0392(6) Uani 1.00 d .
C(12) C 0.4242(1) 0.3178(2) -0.2113(3) 0.0343(6) Uani 1.00 d .
C(13) C 0.3815(1) 0.3108(2) -0.1118(3) 0.0359(6) Uani 1.00 d .
C(14) C 0.3409(1) 0.2317(2) -0.1119(3) 0.0368(6) Uani 1.00 d .
C(15) C 0.4472(2) 0.2272(3) -0.4076(4) 0.0521(8) Uani 1.00 d .
C(21) C 0.3011(2) 0.0737(3) 0.1142(3) 0.0533(8) Uani 1.00 d .
C(22) C 0.2344(2) 0.0961(3) 0.1324(3) 0.0502(8) Uani 1.00 d .
C(23) C 0.2026(2) 0.0769(3) 0.0260(4) 0.0550(9) Uani 1.00 d .
C(24) C 0.2481(2) 0.0451(3) -0.0594(4) 0.0609(10) Uani 1.00 d .
C(25) C 0.3099(3) 0.0413(3) -0.0014(3) 0.058(1) Uani 1.00 d .
C(31) C 0.2166(2) 0.2620(3) -0.0804(3) 0.0454(7) Uani 1.00 d .
C(32) C 0.2932(2) 0.2846(3) 0.0955(3) 0.0461(7) Uani 1.00 d .
C(41) C 0.5000 0.105(4) 0.2500 0.3550(3) Uiso 1.00 d S
H(1) H 0.3813 0.3581 -0.0499 0.0430 Uiso 1.00 calc .
H(2) H 0.4305 0.1684 -0.4423 0.0629 Uiso 1.00 calc .
H(3) H 0.4396 0.2816 -0.4579 0.0629 Uiso 1.00 calc .
H(4) H 0.4928 0.2195 -0.3959 0.0629 Uiso 1.00 calc .
H(5) H 0.3350 0.0795 0.1717 0.0650 Uiso 1.00 calc .
H(6) H 0.2148 0.1177 0.2045 0.0600 Uiso 1.00 calc .
H(7) H 0.1572 0.0845 0.0129 0.0668 Uiso 1.00 calc .
H(8) H 0.2384 0.0261 -0.1388 0.0731 Uiso 1.00 calc .
H(9) H 0.3505 0.0208 -0.0365 0.0680 Uiso 1.00 calc .

loop_
_atom_site_aniso_label
_atom_site_aniso_U_11
_atom_site_aniso_U_22
_atom_site_aniso_U_33
_atom_site_aniso_U_12
_atom_site_aniso_U_13
_atom_site_aniso_U_23
Fe(1) 0.0353(4) 0.0356(4) 0.0349(4) -0.0081(2) 0.0010(1) -0.0018(1)
S(1) 0.0387(5) 0.0471(5) 0.0452(5) -0.0098(3) 0.0046(3) -0.0130(3)
F(1) 0.054(3) 0.046(2) 0.040(2) 0.001(2) 0.007(2) -0.010(2)
F(1A) 0.119(8) 0.060(4) 0.18(1) -0.020(5) 0.117(8) -0.043(6)
F(2) 0.034(2) 0.053(3) 0.069(3) 0.011(2) -0.002(2) -0.002(2)
F(2A) 0.054(4) 0.057(3) 0.24(1) 0.012(3) -0.060(5) 0.015(6)
F(3) 0.076(4) 0.049(3) 0.120(6) -0.014(3) 0.028(4) -0.015(3)
F(4) 0.079(4) 0.088(4) 0.067(4) 0.024(3) 0.018(3) 0.039(3)
O(31) 0.064(2) 0.086(2) 0.056(2) 0.021(1) 0.005(1) 0.015(1)
O(32) 0.076(2) 0.070(2) 0.057(2) -0.036(2) 0.012(1) -0.023(1)
C(1) 0.030(1) 0.037(1) 0.036(1) 0.000(1) 0.001(1) -0.003(1)
C(2) 0.033(1) 0.045(2) 0.094(3) 0.006(1) 0.004(2) -0.007(2)
C(3) 0.064(3) 0.039(2) 0.057(3) 0.0000 0.014(2) 0.0000
C(11) 0.030(1) 0.046(2) 0.041(2) -0.004(1) 0.001(1) -0.004(1)
C(12) 0.025(1) 0.039(1) 0.038(2) 0.000(1) 0.002(1) -0.004(1)
C(13) 0.030(1) 0.040(1) 0.038(2) -0.001(1) 0.004(1) -0.004(1)
C(14) 0.032(1) 0.040(2) 0.038(1) -0.002(1) 0.000(1) -0.003(1)
C(15) 0.043(2) 0.064(2) 0.050(2) -0.006(2) 0.005(1) -0.016(2)
C(21) 0.061(2) 0.046(2) 0.052(2) -0.003(2) -0.008(2) 0.010(2)
C(22) 0.060(2) 0.045(2) 0.045(2) -0.013(1) 0.003(1) 0.010(1)
C(23) 0.051(2) 0.047(2) 0.067(2) -0.025(2) 0.000(2) 0.003(2)
C(24) 0.085(3) 0.041(2) 0.057(2) -0.020(2) -0.008(2) -0.007(2)
C(25) 0.073(3) 0.037(2) 0.065(3) 0.003(2) 0.011(2) 0.002(1)
C(31) 0.041(1) 0.054(2) 0.041(2) 0.001(1) 0.008(1) 0.003(1)
C(32) 0.048(2) 0.047(2) 0.043(2) -0.018(1) 0.010(1) -0.003(1)

loop_
_atom_type_symbol
_atom_type_description
_atom_type_scat_dispersion_real
_atom_type_scat_dispersion_imag
_atom_type_scat_source
C C 0.003 0.002
;International Tables for Crystallography
(1992, Vol. C, Tables 4.2.6.8 and 6.1.1.4)
;
H H 0.000 0.000
;International Tables for Crystallography
(1992, Vol. C, Table 6.1.1.4)
;
O O 0.011 0.006
;International Tables for Crystallography
(1992, Vol. C, Tables 4.2.6.8 and 6.1.1.4)
;
F F 0.017 0.010
;International Tables for Crystallography
(1992, Vol. C, Tables 4.2.6.8 and 6.1.1.4)
;
S S 0.125 0.123
;International Tables for Crystallography
(1992, Vol. C, Tables 4.2.6.8 and 6.1.1.4)
;
Cl Cl 0.148 0.159
;International Tables for Crystallography
(1992, Vol. C, Tables 4.2.6.8 and 6.1.1.4)
;
Fe Fe 0.346 0.844
;International Tables for Crystallography
(1992, Vol. C, Tables 4.2.6.8 and 6.1.1.4)
;

loop_
_geom_angle_atom_site_label_1
_geom_angle_atom_site_label_2
_geom_angle_atom_site_label_3
_geom_angle
_geom_angle_site_symmetry_1
_geom_angle_site_symmetry_3
_geom_angle_publ_flag
C(14) Fe(1) C(21) 114.3(1) . . yes
C(14) Fe(1) C(22) 153.7(1) . . yes
C(14) Fe(1) C(23) 143.0(1) . . yes
C(14) Fe(1) C(24) 104.3(2) . . yes
C(14) Fe(1) C(25) 91.1(2) . . yes
C(14) Fe(1) C(31) 88.3(1) . . yes
C(14) Fe(1) C(32) 89.7(1) . . yes
C(21) Fe(1) C(22) 39.5(1) . . yes
C(21) Fe(1) C(23) 65.3(2) . . yes
C(21) Fe(1) C(24) 66.1(2) . . yes
C(21) Fe(1) C(25) 38.5(1) . . yes
C(21) Fe(1) C(31) 156.1(2) . . yes
C(21) Fe(1) C(32) 94.8(2) . . yes
C(22) Fe(1) C(23) 38.9(2) . . yes
C(22) Fe(1) C(24) 66.5(2) . . yes
C(22) Fe(1) C(25) 65.9(2) . . yes
C(22) Fe(1) C(31) 117.4(2) . . yes
C(22) Fe(1) C(32) 94.4(2) . . yes
C(23) Fe(1) C(24) 39.6(2) . . yes
C(23) Fe(1) C(25) 65.7(2) . . yes
C(23) Fe(1) C(31) 92.1(2) . . yes
C(23) Fe(1) C(32) 127.2(2) . . yes
C(24) Fe(1) C(25) 39.9(2) . . yes
C(24) Fe(1) C(31) 102.1(2) . . yes
C(24) Fe(1) C(32) 159.6(2) . . yes
C(25) Fe(1) C(31) 140.1(2) . . yes
C(25) Fe(1) C(32) 126.9(2) . . yes
C(31) Fe(1) C(32) 92.9(2) . . yes
C(11) S(1) C(14) 94.8(1) . . yes
C(1) C(1) C(2) 111.0(2) 4_654 . yes
C(1) C(1) C(12) 130.0(2) 4_654 . yes
C(2) C(1) C(12) 119.0(3) . . yes
F(1) C(2) F(2) 99.0(4) . . yes
F(1) C(2) C(1) 107.9(4) . . yes
F(1) C(2) C(3) 104.6(4) . . yes
F(1A) C(2) F(2A) 104.7(7) . . yes
F(1A) C(2) C(1) 126.0(6) . . yes
F(1A) C(2) C(3) 116.8(5) . . yes
F(2) C(2) C(1) 116.2(4) . . yes
F(2) C(2) C(3) 121.8(4) . . yes
F(2A) C(2) C(1) 103.3(4) . . yes
F(2A) C(2) C(3) 94.5(4) . . yes
C(1) C(2) C(3) 105.8(3) . . yes
F(3) C(3) F(4) 100.6(6) . . yes
F(3) C(3) C(2) 115.4(4) . . yes
F(3) C(3) C(2) 127.1(4) . 4_654 yes
F(3) C(3) F(4) 100.6(6) 4_654 4_654 yes
F(3) C(3) C(2) 127.1(4) 4_654 . yes
F(3) C(3) C(2) 115.4(4) 4_654 4_654 yes
F(4) C(3) C(2) 99.9(3) . . yes
F(4) C(3) C(2) 103.7(3) . 4_654 yes
F(4) C(3) C(2) 103.7(3) 4_654 . yes
F(4) C(3) C(2) 99.9(3) 4_654 4_654 yes
C(2) C(3) C(2) 105.7(4) . 4_654 yes
S(1) C(11) C(12) 108.9(2) . . yes
S(1) C(11) C(15) 120.8(2) . . yes
C(12) C(11) C(15) 130.2(3) . . yes
C(1) C(12) C(11) 123.0(3) . . yes
C(1) C(12) C(13) 123.4(3) . . yes
C(11) C(12) C(13) 113.4(3) . . yes
C(12) C(13) C(14) 115.4(3) . . yes
Fe(1) C(14) S(1) 119.9(2) . . yes
Fe(1) C(14) C(13) 132.7(2) . . yes
S(1) C(14) C(13) 107.4(2) . . yes
Fe(1) C(21) C(22) 70.2(2) . . yes
Fe(1) C(21) C(25) 71.3(2) . . yes
C(22) C(21) C(25) 109.2(4) . . yes
Fe(1) C(22) C(21) 70.2(2) . . yes
Fe(1) C(22) C(23) 70.0(2) . . yes
C(21) C(22) C(23) 106.7(3) . . yes
Fe(1) C(23) C(22) 71.0(2) . . yes
Fe(1) C(23) C(24) 70.1(2) . . yes
C(22) C(23) C(24) 109.7(4) . . yes
Fe(1) C(24) C(23) 70.3(2) . . yes
Fe(1) C(24) C(25) 71.2(2) . . yes
C(23) C(24) C(25) 106.6(4) . . yes
Fe(1) C(25) C(21) 70.1(2) . . yes
Fe(1) C(25) C(24) 68.9(2) . . yes
C(21) C(25) C(24) 107.7(4) . . yes
Fe(1) C(31) O(31) 178.8(3) . . yes
Fe(1) C(32) O(32) 177.6(3) . . yes
Cl(1) C(41) Cl(1) 122(3) . 4_655 yes
Cl(2) C(41) Cl(2) 174(4) . 4_655 yes

loop_
_geom_bond_atom_site_label_1
_geom_bond_atom_site_label_2
_geom_bond_distance
_geom_bond_site_symmetry_2
_geom_bond_publ_flag
Fe(1) C(14) 1.986(3) . yes
Fe(1) C(21) 2.107(4) . yes
Fe(1) C(22) 2.107(4) . yes
Fe(1) C(23) 2.094(4) . yes
Fe(1) C(24) 2.092(4) . yes
Fe(1) C(25) 2.122(4) . yes
Fe(1) C(31) 1.771(4) . yes
Fe(1) C(32) 1.768(4) . yes
Cl(1) C(41) 1.65(3) . yes
Cl(2) C(41) 1.453(9) . yes
S(1) C(11) 1.732(3) . yes
S(1) C(14) 1.747(3) . yes
F(1) C(2) 1.476(8) . yes
F(1A) C(2) 1.14(1) . yes
F(2) C(2) 1.331(6) . yes
F(2A) C(2) 1.49(1) . yes
F(3) F(3) 1.35(2) 4_654 yes
F(3) F(4) 0.94(1) 4_654 yes
F(3) C(3) 1.304(8) . yes
F(4) C(3) 1.416(7) . yes
O(31) C(31) 1.128(5) . yes
O(32) C(32) 1.143(5) . yes
C(1) C(1) 1.353(6) 4_654 yes
C(1) C(2) 1.486(5) . yes
C(1) C(12) 1.471(4) . yes
C(2) C(3) 1.524(5) . yes
C(11) C(12) 1.361(4) . yes
C(11) C(15) 1.491(5) . yes
C(12) C(13) 1.437(4) . yes
C(13) C(14) 1.359(4) . yes
C(21) C(22) 1.425(5) . yes
C(21) C(25) 1.396(6) . yes
C(22) C(23) 1.400(6) . yes
C(23) C(24) 1.417(6) . yes
C(24) C(25) 1.438(7) . yes

loop_
_geom_contact_atom_site_label_1
_geom_contact_atom_site_label_2
_geom_contact_distance
_geom_contact_site_symmetry_2
Cl(1) Cl(1) 2.90(1) 4_655
Cl(1) Cl(2) 2.98(1) 4_655
Cl(1) Cl(1) 3.07(1) 5_655
Cl(2) Cl(2) 2.90(2) 4_655
Cl(2) F(3) 3.29(1) 5_665
S(1) O(32) 3.484(4) 2_554
F(1) F(1) 2.84(1) 5_665
F(1) F(4) 3.066(9) 8_565
F(1) F(2A) 3.27(1) 8_565
F(1) C(23) 3.393(7) 7_555
F(1A) C(23) 3.10(1) 7_555
F(1A) C(24) 3.54(1) 7_555
F(2) O(32) 2.745(6) 8_564
F(2) C(22) 3.333(7) 2_554
F(2) C(24) 3.339(7) 7_555
F(2) C(23) 3.461(7) 7_555
F(2) C(23) 3.595(7) 2_554
F(2A) O(32) 2.680(8) 8_564
F(2A) C(23) 3.19(1) 2_554
F(2A) C(22) 3.324(8) 2_554
F(2A) C(32) 3.600(9) 8_564
F(3) C(41) 3.33(5) 5_665
F(4) O(32) 3.483(7) 8_564
O(31) O(32) 3.222(4) 2_554
O(31) C(21) 3.326(5) 2_554
O(31) C(32) 3.421(5) 2_554
O(31) C(25) 3.443(5) 7_555
O(31) C(22) 3.454(5) 2_554
O(31) C(24) 3.575(5) 7_555
O(32) C(31) 3.330(5) 2_555
O(32) C(23) 3.459(5) 7_555
O(32) C(22) 3.471(5) 7_555
